data_7009936
loop_
_publ_author_name
'Rajendra P. Singh'
'Brendan Twamley'
'Jean'ne M. Shreeve'

_publ_section_title
;
 The first crystal and molecular structures of hydrated
 bis(n-perfluoroalkyl)phosphinic acids [H3O]+[(Rf)2PO2]&#x2212;
 (Rf&#x00A0;=&#x00A0;C6F13, C7F15 or C8F17)
;
_journal_issue 22
_journal_name_full 'J. Chem. Soc., Dalton Trans.'
_journal_page_first 4089
_journal_page_last 4092
_journal_paper_doi 10.1039/b004482m
_journal_year 2000
_chemical_formula_sum 'C12 H3 F26 O3 P'
_chemical_formula_weight 720.12
_chemical_name_common 2[H3O]+[(C6F13)2PO2]-
_chemical_name_systematic
; 
? 
;
_space_group_IT_number 2
_symmetry_cell_setting triclinic
_symmetry_space_group_name_Hall '-P 1'
_symmetry_space_group_name_H-M 'P -1'
_atom_sites_solution_hydrogens geom
_atom_sites_solution_primary direct
_atom_sites_solution_secondary difmap
_audit_creation_method SHELXL-97
_cell_angle_alpha 76.1780(10)
_cell_angle_beta 88.2640(10)
_cell_angle_gamma 81.768(5)
_cell_formula_units_Z 4
_cell_length_a 6.3795(2)
_cell_length_b 17.5638(5)
_cell_length_c 20.9551(7)
_cell_measurement_reflns_used 6937
_cell_measurement_temperature 183(2)
_cell_measurement_theta_max 25.00
_cell_measurement_theta_min 1.37
_cell_volume 2256.48(13)
_computing_cell_refinement 'Bruker SMART'
_computing_data_collection 'Bruker SMART'
_computing_data_reduction 'Bruker SHELXTL v. 5.10'
_computing_molecular_graphics 'XP, Bruker SHELXTL v. 5.10'
_computing_publication_material 'XCIF, Bruker SHELXTL v. 5.10'
_computing_structure_refinement 'XL, Bruker SHELXTL v. 5.10'
_computing_structure_solution 'XS, Bruker SHELXTL v. 5.10'
_diffrn_ambient_temperature 183(2)
_diffrn_measured_fraction_theta_full 0.964
_diffrn_measured_fraction_theta_max 0.964
_diffrn_measurement_device_type 'Siemens SMART 1000'
_diffrn_measurement_method /w
_diffrn_radiation_monochromator graphite
_diffrn_radiation_source 'normal-focus sealed tube'
_diffrn_radiation_type MoK\a
_diffrn_radiation_wavelength 0.71073
_diffrn_reflns_av_R_equivalents 0.0509
_diffrn_reflns_av_sigmaI/netI 0.0804
_diffrn_reflns_limit_h_max 7
_diffrn_reflns_limit_h_min -7
_diffrn_reflns_limit_k_max 20
_diffrn_reflns_limit_k_min -20
_diffrn_reflns_limit_l_max 24
_diffrn_reflns_limit_l_min -24
_diffrn_reflns_number 21499
_diffrn_reflns_theta_full 25.00
_diffrn_reflns_theta_max 25.00
_diffrn_reflns_theta_min 1.37
_diffrn_standards_decay_% '< 0.01%'
_diffrn_standards_number '50 frames remeasured'
_exptl_absorpt_coefficient_mu 0.352
_exptl_absorpt_correction_T_max 0.9724
_exptl_absorpt_correction_T_min 0.8633
_exptl_absorpt_correction_type empirical
_exptl_absorpt_process_details
;SADABS: an empirical absorption program by G.M. Sheldrick
using the method described by Blessing, R.H.; Acta Cryst.
A51, 1995, 33.
;
_exptl_crystal_colour colorless
_exptl_crystal_density_diffrn 2.120
_exptl_crystal_density_method 'not measured'
_exptl_crystal_description plate
_exptl_crystal_F_000 1392
_exptl_crystal_size_max 0.43
_exptl_crystal_size_mid 0.13
_exptl_crystal_size_min 0.08
_refine_diff_density_max 0.320
_refine_diff_density_min -0.291
_refine_diff_density_rms 0.069
_refine_ls_extinction_method none
_refine_ls_goodness_of_fit_ref 1.091
_refine_ls_hydrogen_treatment mixed
_refine_ls_matrix_type full
_refine_ls_number_parameters 777
_refine_ls_number_reflns 7670
_refine_ls_number_restraints 6
_refine_ls_restrained_S_all 1.091
_refine_ls_R_factor_all 0.1212
_refine_ls_R_factor_gt 0.0708
_refine_ls_shift/su_max 0.000
_refine_ls_shift/su_mean 0.000
_refine_ls_structure_factor_coef Fsqd
_refine_ls_weighting_details 'calc w=1/[\s^2^(Fo^2^)+(0.0000P)^2^+3.9545P] where P=(Fo^2^+2Fc^2^)/3'
_refine_ls_weighting_scheme calc
_refine_ls_wR_factor_gt 0.1040
_refine_ls_wR_factor_ref 0.1196
_reflns_number_gt 4996
_reflns_number_total 7670
_reflns_threshold_expression >2sigma(I)
_cod_data_source_file b004482m.txt
_cod_data_source_block bt115
_cod_depositor_comments
;
The following automatic conversions were performed:
'_exptl_absorpt_correction_type' value 'Empirical' changed to 'empirical'
according to '/home/adriana/struct/CIF-dictionaries/cif_core.dic'
dictionary named 'cif_core.dic' version 2.4.1 from 2010-06-29.

Automatic conversion script
Id: cif_fix_enum 1555 2011-01-17 13:19:09Z saulius 
;
_cod_original_cell_volume 2256.48(12)
_cod_original_sg_symbol_H-M P-1
_cod_database_code 7009936

loop_
_symmetry_equiv_pos_as_xyz
'x, y, z'
'-x, -y, -z'

loop_
_atom_site_label
_atom_site_type_symbol
_atom_site_fract_x
_atom_site_fract_y
_atom_site_fract_z
_atom_site_U_iso_or_equiv
_atom_site_adp_type
_atom_site_occupancy
_atom_site_symmetry_multiplicity
_atom_site_calc_flag
_atom_site_refinement_flags
_atom_site_disorder_assembly
_atom_site_disorder_group
P1 P 0.53773(18) 0.83436(7) 0.16662(6) 0.0267(3) Uani 1 1 d . . .
P2 P 1.01746(19) 0.82485(8) 0.41373(6) 0.0310(3) Uani 1 1 d . . .
O1 O 0.7467(4) 0.85971(18) 0.17219(15) 0.0331(8) Uani 1 1 d . . .
O2 O 0.4151(4) 0.80583(18) 0.22747(14) 0.0300(8) Uani 1 1 d . . .
O3 O 0.9074(4) 0.79336(19) 0.36565(15) 0.0337(8) Uani 1 1 d . . .
O4 O 1.2332(5) 0.84569(19) 0.39955(15) 0.0372(8) Uani 1 1 d . . .
O5 O 0.5221(5) 0.7702(2) 0.35091(16) 0.0366(9) Uani 1 1 d D . .
O6 O 0.0280(5) 0.7835(2) 0.24851(16) 0.0371(9) Uani 1 1 d D . .
F1 F 0.5755(5) 0.78863(17) 0.05370(13) 0.0472(8) Uani 1 1 d . . .
F2 F 0.3961(4) 0.71611(17) 0.12912(14) 0.0463(8) Uani 1 1 d . . .
F3 F 0.9358(4) 0.73050(16) 0.11606(14) 0.0442(7) Uani 1 1 d . . .
F4 F 0.7759(4) 0.67572(16) 0.20493(13) 0.0419(7) Uani 1 1 d . . .
F5 F 0.7134(5) 0.63428(18) 0.05287(14) 0.0571(9) Uani 1 1 d . . .
F6 F 0.6536(4) 0.57044(17) 0.15272(16) 0.0560(9) Uani 1 1 d . . .
F7 F 1.1174(5) 0.60702(18) 0.06741(17) 0.0635(10) Uani 1 1 d . . .
F8 F 1.1042(5) 0.57568(18) 0.17356(16) 0.0602(9) Uani 1 1 d . . .
F9 F 0.9561(5) 0.44347(19) 0.17585(17) 0.0691(10) Uani 1 1 d . . .
F10 F 0.8993(5) 0.47649(19) 0.07022(17) 0.0658(10) Uani 1 1 d . . .
F11 F 1.3259(6) 0.4732(2) 0.05021(19) 0.0827(12) Uani 1 1 d . . .
F12 F 1.2399(6) 0.3665(2) 0.1108(2) 0.0816(12) Uani 1 1 d . . .
F13 F 1.3795(5) 0.4459(2) 0.15382(18) 0.0694(10) Uani 1 1 d . . .
F14 F 0.2025(4) 0.88241(16) 0.09122(14) 0.0494(8) Uani 1 1 d . . .
F15 F 0.4685(5) 0.94770(18) 0.05748(14) 0.0547(9) Uani 1 1 d . . .
F16 F 0.1136(4) 0.95497(16) 0.18574(14) 0.0447(7) Uani 1 1 d . . .
F17 F 0.4106(4) 1.00302(17) 0.17561(15) 0.0512(8) Uani 1 1 d . . .
F18 F 0.0516(6) 1.03613(19) 0.04740(15) 0.0695(11) Uani 1 1 d . . .
F19 F 0.3064(5) 1.09900(18) 0.06399(17) 0.0676(10) Uani 1 1 d . . .
F20 F -0.1837(4) 1.08128(17) 0.13795(17) 0.0612(9) Uani 1 1 d . . .
F21 F 0.0737(5) 1.12084(18) 0.17923(14) 0.0562(9) Uani 1 1 d . . .
F22 F -0.1127(6) 1.19093(19) 0.01856(15) 0.0672(10) Uani 1 1 d . . .
F23 F 0.0970(5) 1.23738(18) 0.07468(18) 0.0655(10) Uani 1 1 d . . .
F24 F -0.4339(5) 1.2193(2) 0.0988(2) 0.0870(13) Uani 1 1 d . . .
F25 F -0.2813(6) 1.32082(19) 0.06293(18) 0.0756(11) Uani 1 1 d . . .
F26 F -0.2304(6) 1.2540(2) 0.16208(18) 0.0794(11) Uani 1 1 d . . .
F27 F 0.8424(4) 0.71723(19) 0.50243(15) 0.0556(9) Uani 1 1 d . . .
F28 F 1.0130(5) 0.79317(18) 0.54404(14) 0.0564(9) Uani 1 1 d . . .
F29 F 1.2404(4) 0.66165(17) 0.45289(14) 0.0494(8) Uani 1 1 d . . .
F30 F 1.3815(4) 0.72294(17) 0.51526(15) 0.0541(9) Uani 1 1 d . . .
F31 F 1.0829(5) 0.5680(2) 0.54977(17) 0.0684(10) Uani 1 1 d . . .
F32 F 1.1037(5) 0.6443(2) 0.61685(15) 0.0743(11) Uani 1 1 d . . .
F33 F 1.5342(5) 0.55998(18) 0.53966(15) 0.0568(9) Uani 1 1 d . . .
F34 F 1.5144(5) 0.61312(19) 0.62317(16) 0.0691(11) Uani 1 1 d . . .
F35 F 1.3667(6) 0.4378(2) 0.60340(18) 0.0744(11) Uani 1 1 d . . .
F36 F 1.2545(6) 0.4930(2) 0.68187(18) 0.0881(13) Uani 1 1 d . . .
F37 F 1.6476(8) 0.4899(3) 0.7200(2) 0.1220(19) Uani 1 1 d . . .
F38 F 1.6025(6) 0.3773(2) 0.7081(2) 0.0971(14) Uani 1 1 d . . .
F39 F 1.7759(6) 0.4509(2) 0.6361(2) 0.0878(13) Uani 1 1 d . . .
F40 F 0.6677(4) 0.88471(18) 0.46304(14) 0.0526(8) Uani 1 1 d . . .
F41 F 0.9371(5) 0.94802(18) 0.46748(14) 0.0584(9) Uani 1 1 d . . .
F42 F 0.9213(5) 0.98655(18) 0.32620(14) 0.0537(8) Uani 1 1 d . . .
F43 F 0.6150(5) 0.94573(17) 0.33732(14) 0.0504(8) Uani 1 1 d . . .
F44 F 0.8088(5) 1.09566(19) 0.38934(17) 0.0674(10) Uani 1 1 d . . .
F45 F 0.5381(6) 1.04205(19) 0.43375(15) 0.0692(10) Uani 1 1 d . . .
F46 F 0.6077(5) 1.10631(18) 0.26565(14) 0.0591(9) Uani 1 1 d . . .
F47 F 0.3302(5) 1.07880(18) 0.32377(17) 0.0640(10) Uani 1 1 d . . .
F48 F 0.6268(5) 1.23301(18) 0.30760(17) 0.0617(9) Uani 1 1 d . . .
F49 F 0.4157(5) 1.19946(19) 0.38949(15) 0.0616(9) Uani 1 1 d . . .
F50 F 0.0901(5) 1.2197(2) 0.30779(19) 0.0776(11) Uani 1 1 d . . .
F51 F 0.2915(5) 1.2363(2) 0.22384(16) 0.0675(10) Uani 1 1 d . . .
F52 F 0.2573(5) 1.3195(2) 0.28443(17) 0.0699(10) Uani 1 1 d . . .
C1 C 0.5676(7) 0.7551(3) 0.1188(2) 0.0313(11) Uani 1 1 d . . .
C2 C 0.7675(7) 0.6944(3) 0.1384(2) 0.0292(11) Uani 1 1 d . . .
C3 C 0.7820(8) 0.6168(3) 0.1152(2) 0.0367(12) Uani 1 1 d . . .
C4 C 1.0096(8) 0.5713(3) 0.1189(3) 0.0411(13) Uani 1 1 d . . .
C5 C 1.0251(9) 0.4826(3) 0.1187(3) 0.0442(14) Uani 1 1 d . . .
C6 C 1.2483(9) 0.4420(3) 0.1078(3) 0.0501(15) Uani 1 1 d . . .
C7 C 0.3610(7) 0.9161(3) 0.1109(2) 0.0324(12) Uani 1 1 d . . .
C8 C 0.2586(7) 0.9834(3) 0.1421(2) 0.0301(11) Uani 1 1 d . . .
C9 C 0.1523(8) 1.0580(3) 0.0928(2) 0.0350(12) Uani 1 1 d . . .
C10 C -0.0063(7) 1.1142(3) 0.1232(2) 0.0341(12) Uani 1 1 d . . .
C11 C -0.0686(8) 1.1979(3) 0.0782(3) 0.0418(13) Uani 1 1 d . . .
C12 C -0.2568(9) 1.2489(3) 0.1014(3) 0.0508(15) Uani 1 1 d . . .
C13 C 1.0183(7) 0.7528(3) 0.4961(2) 0.0357(12) Uani 1 1 d . . .
C14 C 1.2123(8) 0.6885(3) 0.5080(2) 0.0364(12) Uani 1 1 d . . .
C15 C 1.1993(8) 0.6171(3) 0.5673(2) 0.0428(14) Uani 1 1 d . . .
C16 C 1.4170(9) 0.5698(3) 0.5916(3) 0.0444(14) Uani 1 1 d . . .
C17 C 1.4094(10) 0.4885(3) 0.6380(3) 0.0524(15) Uani 1 1 d . . .
C18 C 1.6107(12) 0.4512(4) 0.6770(4) 0.0699(19) Uani 1 1 d . . .
C19 C 0.8385(8) 0.9121(3) 0.4293(2) 0.0388(13) Uani 1 1 d . . .
C20 C 0.7567(8) 0.9754(3) 0.3674(2) 0.0346(12) Uani 1 1 d . . .
C21 C 0.6535(8) 1.0561(3) 0.3790(3) 0.0437(14) Uani 1 1 d . . .
C22 C 0.5131(8) 1.1087(3) 0.3229(3) 0.0391(13) Uani 1 1 d . . .
C23 C 0.4572(8) 1.1956(3) 0.3274(3) 0.0448(14) Uani 1 1 d . . .
C24 C 0.2700(9) 1.2441(4) 0.2852(3) 0.0502(15) Uani 1 1 d . . .
H1 H 0.503(10) 0.779(4) 0.3086(11) 0.092(14) Uiso 1 1 d D . .
H2 H 0.648(5) 0.779(4) 0.357(3) 0.092(14) Uiso 1 1 d D . .
H3 H 0.428(8) 0.799(3) 0.369(3) 0.092(14) Uiso 1 1 d D . .
H4 H 0.154(5) 0.795(3) 0.239(3) 0.080(12) Uiso 1 1 d D . .
H5 H -0.002(9) 0.787(4) 0.2883(14) 0.080(12) Uiso 1 1 d D . .
H6 H -0.076(7) 0.805(3) 0.221(2) 0.080(12) Uiso 1 1 d D . .

loop_
_atom_site_aniso_label
_atom_site_aniso_U_11
_atom_site_aniso_U_22
_atom_site_aniso_U_33
_atom_site_aniso_U_23
_atom_site_aniso_U_13
_atom_site_aniso_U_12
P1 0.0205(6) 0.0349(8) 0.0243(7) -0.0065(6) 0.0004(5) -0.0033(6)
P2 0.0215(6) 0.0462(8) 0.0263(7) -0.0112(6) 0.0005(5) -0.0038(6)
O1 0.0215(17) 0.041(2) 0.038(2) -0.0090(16) 0.0004(14) -0.0093(15)
O2 0.0237(17) 0.043(2) 0.0223(17) -0.0043(15) 0.0026(13) -0.0063(15)
O3 0.0197(16) 0.052(2) 0.0317(19) -0.0155(17) -0.0009(14) -0.0046(16)
O4 0.0228(17) 0.051(2) 0.039(2) -0.0111(17) 0.0029(15) -0.0094(16)
O5 0.027(2) 0.055(3) 0.029(2) -0.0079(18) 0.0015(16) -0.0111(18)
O6 0.0247(19) 0.061(3) 0.029(2) -0.0144(19) 0.0023(16) -0.0121(19)
F1 0.0600(19) 0.0515(19) 0.0250(16) -0.0098(14) -0.0050(14) 0.0111(15)
F2 0.0258(15) 0.0531(19) 0.067(2) -0.0258(16) -0.0050(14) -0.0087(14)
F3 0.0292(16) 0.0420(18) 0.062(2) -0.0137(15) 0.0121(14) -0.0086(14)
F4 0.0445(17) 0.0449(18) 0.0348(17) -0.0104(14) -0.0073(13) 0.0019(14)
F5 0.069(2) 0.058(2) 0.0445(19) -0.0266(16) -0.0251(17) 0.0201(17)
F6 0.0438(19) 0.0454(19) 0.082(2) -0.0174(18) 0.0089(17) -0.0152(16)
F7 0.058(2) 0.045(2) 0.080(3) -0.0087(18) 0.0302(19) -0.0003(16)
F8 0.058(2) 0.060(2) 0.067(2) -0.0318(18) -0.0301(18) 0.0141(17)
F9 0.075(2) 0.051(2) 0.070(3) 0.0035(19) 0.0119(19) -0.0038(18)
F10 0.069(2) 0.056(2) 0.079(2) -0.0338(19) -0.0257(19) 0.0023(18)
F11 0.091(3) 0.074(3) 0.067(3) -0.009(2) 0.023(2) 0.024(2)
F12 0.086(3) 0.041(2) 0.120(3) -0.031(2) -0.015(2) 0.0085(19)
F13 0.059(2) 0.067(2) 0.082(3) -0.030(2) -0.019(2) 0.0140(18)
F14 0.0469(18) 0.0431(18) 0.061(2) -0.0239(16) -0.0270(15) 0.0098(15)
F15 0.065(2) 0.053(2) 0.0323(17) 0.0015(15) 0.0186(15) 0.0145(16)
F16 0.0410(17) 0.0439(18) 0.0448(18) -0.0063(14) 0.0185(14) -0.0022(14)
F17 0.0433(18) 0.054(2) 0.063(2) -0.0278(17) -0.0190(15) -0.0032(15)
F18 0.097(3) 0.058(2) 0.053(2) -0.0324(18) -0.044(2) 0.0315(19)
F19 0.062(2) 0.048(2) 0.076(2) 0.0080(18) 0.0383(18) 0.0022(17)
F20 0.0385(18) 0.044(2) 0.095(3) -0.0070(18) 0.0158(17) -0.0055(16)
F21 0.074(2) 0.056(2) 0.0399(18) -0.0232(16) -0.0123(16) 0.0090(17)
F22 0.096(3) 0.056(2) 0.041(2) -0.0147(17) -0.0123(18) 0.0222(19)
F23 0.049(2) 0.040(2) 0.105(3) -0.0112(19) 0.0180(19) -0.0134(16)
F24 0.037(2) 0.065(2) 0.159(4) -0.030(3) 0.006(2) 0.0012(18)
F25 0.087(3) 0.040(2) 0.084(3) -0.0013(19) 0.021(2) 0.0177(18)
F26 0.101(3) 0.072(3) 0.062(3) -0.031(2) 0.013(2) 0.018(2)
F27 0.0302(17) 0.073(2) 0.053(2) 0.0077(17) 0.0060(14) -0.0115(16)
F28 0.067(2) 0.064(2) 0.0334(18) -0.0162(16) -0.0014(15) 0.0133(17)
F29 0.0549(19) 0.055(2) 0.0348(18) -0.0127(15) 0.0045(14) 0.0074(16)
F30 0.0355(17) 0.053(2) 0.068(2) 0.0016(17) -0.0143(15) -0.0096(15)
F31 0.048(2) 0.070(2) 0.079(3) 0.008(2) -0.0119(18) -0.0245(18)
F32 0.080(2) 0.081(3) 0.039(2) 0.0022(18) 0.0226(18) 0.030(2)
F33 0.0500(19) 0.063(2) 0.047(2) -0.0021(17) 0.0089(16) 0.0072(16)
F34 0.085(3) 0.054(2) 0.068(2) -0.0120(18) -0.042(2) -0.0017(19)
F35 0.090(3) 0.052(2) 0.080(3) -0.008(2) -0.013(2) -0.017(2)
F36 0.090(3) 0.085(3) 0.062(3) 0.018(2) 0.026(2) 0.010(2)
F37 0.186(5) 0.092(3) 0.082(3) -0.020(3) -0.086(3) 0.020(3)
F38 0.101(3) 0.062(3) 0.098(3) 0.027(2) -0.009(2) 0.012(2)
F39 0.055(2) 0.089(3) 0.099(3) 0.010(2) -0.014(2) 0.003(2)
F40 0.0426(18) 0.055(2) 0.0467(19) 0.0010(16) 0.0200(15) 0.0108(15)
F41 0.070(2) 0.062(2) 0.048(2) -0.0310(17) -0.0223(17) 0.0076(17)
F42 0.0498(19) 0.058(2) 0.0462(19) -0.0053(16) 0.0198(15) -0.0008(16)
F43 0.0521(19) 0.0485(19) 0.053(2) -0.0165(16) -0.0179(15) -0.0029(15)
F44 0.060(2) 0.057(2) 0.091(3) -0.027(2) -0.0298(19) -0.0051(18)
F45 0.091(3) 0.066(2) 0.0365(19) -0.0049(17) 0.0217(18) 0.0218(19)
F46 0.079(2) 0.059(2) 0.0313(18) -0.0091(16) 0.0080(16) 0.0112(18)
F47 0.0427(19) 0.054(2) 0.094(3) -0.0118(19) -0.0129(18) -0.0085(16)
F48 0.0456(19) 0.052(2) 0.088(3) -0.0115(19) 0.0019(17) -0.0162(17)
F49 0.078(2) 0.065(2) 0.0399(19) -0.0199(17) -0.0017(17) 0.0117(18)
F50 0.040(2) 0.083(3) 0.100(3) -0.008(2) 0.0045(19) 0.0003(19)
F51 0.082(3) 0.068(2) 0.048(2) -0.0103(18) -0.0118(18) 0.0032(19)
F52 0.082(3) 0.047(2) 0.077(3) -0.0157(19) -0.017(2) 0.0086(19)
C1 0.029(3) 0.039(3) 0.026(3) -0.008(2) -0.004(2) -0.003(2)
C2 0.024(3) 0.040(3) 0.025(3) -0.009(2) -0.002(2) -0.007(2)
C3 0.038(3) 0.039(3) 0.034(3) -0.007(2) -0.005(2) -0.008(3)
C4 0.042(3) 0.040(3) 0.041(3) -0.012(3) -0.003(3) 0.001(3)
C5 0.050(3) 0.040(3) 0.040(3) -0.007(3) -0.006(3) 0.002(3)
C6 0.059(4) 0.037(4) 0.053(4) -0.012(3) -0.001(3) 0.005(3)
C7 0.032(3) 0.039(3) 0.028(3) -0.010(2) 0.000(2) -0.005(2)
C8 0.025(3) 0.039(3) 0.028(3) -0.007(2) 0.003(2) -0.011(2)
C9 0.037(3) 0.034(3) 0.035(3) -0.013(2) -0.002(2) 0.000(2)
C10 0.034(3) 0.037(3) 0.034(3) -0.011(2) -0.001(2) -0.009(2)
C11 0.043(3) 0.039(3) 0.045(4) -0.013(3) 0.002(3) -0.006(3)
C12 0.047(4) 0.040(4) 0.062(4) -0.011(3) 0.010(3) 0.002(3)
C13 0.030(3) 0.051(3) 0.028(3) -0.013(3) 0.000(2) -0.008(3)
C14 0.032(3) 0.047(3) 0.029(3) -0.007(3) 0.002(2) -0.008(3)
C15 0.037(3) 0.055(4) 0.033(3) -0.007(3) -0.001(2) -0.002(3)
C16 0.049(3) 0.053(4) 0.033(3) -0.016(3) -0.002(3) -0.001(3)
C17 0.060(4) 0.045(4) 0.045(4) -0.001(3) 0.000(3) -0.001(3)
C18 0.073(5) 0.060(5) 0.066(5) 0.001(4) -0.019(4) 0.005(4)
C19 0.033(3) 0.054(4) 0.034(3) -0.018(3) 0.001(2) -0.007(3)
C20 0.033(3) 0.044(3) 0.028(3) -0.009(2) 0.002(2) -0.008(3)
C21 0.046(3) 0.051(4) 0.034(3) -0.012(3) 0.006(3) -0.005(3)
C22 0.033(3) 0.045(3) 0.040(3) -0.012(3) 0.007(2) -0.009(3)
C23 0.044(3) 0.051(4) 0.040(3) -0.011(3) 0.001(3) -0.006(3)
C24 0.043(4) 0.054(4) 0.054(4) -0.014(3) -0.004(3) -0.005(3)

loop_
_atom_type_symbol
_atom_type_description
_atom_type_scat_dispersion_real
_atom_type_scat_dispersion_imag
_atom_type_scat_source
C C 0.0033 0.0016 'International Tables Vol C Tables 4.2.6.8 and 6.1.1.4'
H H 0.0000 0.0000 'International Tables Vol C Tables 4.2.6.8 and 6.1.1.4'
O O 0.0106 0.0060 'International Tables Vol C Tables 4.2.6.8 and 6.1.1.4'
F F 0.0171 0.0103 'International Tables Vol C Tables 4.2.6.8 and 6.1.1.4'
P P 0.1023 0.0942 'International Tables Vol C Tables 4.2.6.8 and 6.1.1.4'

loop_
_geom_angle_atom_site_label_1
_geom_angle_atom_site_label_2
_geom_angle_atom_site_label_3
_geom_angle
_geom_angle_site_symmetry_1
_geom_angle_site_symmetry_3
_geom_angle_publ_flag
O1 P1 O2 119.56(18) . . ?
O1 P1 C7 109.67(19) . . ?
O2 P1 C7 107.6(2) . . ?
O1 P1 C1 109.26(19) . . ?
O2 P1 C1 107.8(2) . . ?
C7 P1 C1 101.5(2) . . ?
O4 P2 O3 119.85(19) . . ?
O4 P2 C19 109.6(2) . . ?
O3 P2 C19 107.2(2) . . ?
O4 P2 C13 109.0(2) . . ?
O3 P2 C13 108.1(2) . . ?
C19 P2 C13 101.6(2) . . ?
H1 O5 H2 107(6) . . ?
H1 O5 H3 112(6) . . ?
H2 O5 H3 111(6) . . ?
H4 O6 H5 109(5) . . ?
H4 O6 H6 119(6) . . ?
H5 O6 H6 112(6) . . ?
F1 C1 F2 107.5(3) . . ?
F1 C1 C2 108.9(4) . . ?
F2 C1 C2 108.4(4) . . ?
F1 C1 P1 109.9(3) . . ?
F2 C1 P1 109.5(3) . . ?
C2 C1 P1 112.6(3) . . ?
F3 C2 F4 107.9(3) . . ?
F3 C2 C1 107.7(4) . . ?
F4 C2 C1 106.5(4) . . ?
F3 C2 C3 109.1(4) . . ?
F4 C2 C3 108.2(4) . . ?
C1 C2 C3 117.1(4) . . ?
F6 C3 F5 108.5(4) . . ?
F6 C3 C2 108.4(4) . . ?
F5 C3 C2 108.6(4) . . ?
F6 C3 C4 109.3(4) . . ?
F5 C3 C4 108.8(4) . . ?
C2 C3 C4 113.2(4) . . ?
F8 C4 F7 108.1(4) . . ?
F8 C4 C5 107.5(4) . . ?
F7 C4 C5 108.4(4) . . ?
F8 C4 C3 109.3(4) . . ?
F7 C4 C3 107.9(4) . . ?
C5 C4 C3 115.4(4) . . ?
F9 C5 F10 109.1(5) . . ?
F9 C5 C6 107.7(4) . . ?
F10 C5 C6 107.8(5) . . ?
F9 C5 C4 109.0(4) . . ?
F10 C5 C4 108.0(4) . . ?
C6 C5 C4 115.1(5) . . ?
F11 C6 F13 108.6(5) . . ?
F11 C6 F12 108.0(5) . . ?
F13 C6 F12 108.0(5) . . ?
F11 C6 C5 112.5(5) . . ?
F13 C6 C5 110.8(5) . . ?
F12 C6 C5 108.8(5) . . ?
F15 C7 F14 108.2(4) . . ?
F15 C7 C8 108.4(4) . . ?
F14 C7 C8 107.9(4) . . ?
F15 C7 P1 110.0(3) . . ?
F14 C7 P1 106.7(3) . . ?
C8 C7 P1 115.4(3) . . ?
F16 C8 F17 107.5(4) . . ?
F16 C8 C7 108.2(4) . . ?
F17 C8 C7 107.5(4) . . ?
F16 C8 C9 109.1(4) . . ?
F17 C8 C9 109.5(4) . . ?
C7 C8 C9 114.8(4) . . ?
F18 C9 F19 109.0(4) . . ?
F18 C9 C10 108.1(4) . . ?
F19 C9 C10 107.6(4) . . ?
F18 C9 C8 109.1(4) . . ?
F19 C9 C8 107.7(4) . . ?
C10 C9 C8 115.1(4) . . ?
F21 C10 F20 107.4(4) . . ?
F21 C10 C9 109.0(4) . . ?
F20 C10 C9 108.3(4) . . ?
F21 C10 C11 109.2(4) . . ?
F20 C10 C11 107.7(4) . . ?
C9 C10 C11 115.0(4) . . ?
F22 C11 F23 109.1(4) . . ?
F22 C11 C12 108.2(4) . . ?
F23 C11 C12 106.6(4) . . ?
F22 C11 C10 109.0(4) . . ?
F23 C11 C10 108.1(4) . . ?
C12 C11 C10 115.8(4) . . ?
F26 C12 F25 108.6(5) . . ?
F26 C12 F24 108.1(5) . . ?
F25 C12 F24 107.4(5) . . ?
F26 C12 C11 111.6(5) . . ?
F25 C12 C11 110.1(5) . . ?
F24 C12 C11 110.9(5) . . ?
F27 C13 F28 107.3(4) . . ?
F27 C13 C14 108.5(4) . . ?
F28 C13 C14 108.3(4) . . ?
F27 C13 P2 109.8(3) . . ?
F28 C13 P2 108.9(3) . . ?
C14 C13 P2 113.8(3) . . ?
F30 C14 F29 107.6(4) . . ?
F30 C14 C13 107.9(4) . . ?
F29 C14 C13 106.8(4) . . ?
F30 C14 C15 109.3(4) . . ?
F29 C14 C15 108.8(4) . . ?
C13 C14 C15 116.2(4) . . ?
F31 C15 F32 109.2(4) . . ?
F31 C15 C16 108.2(5) . . ?
F32 C15 C16 108.6(4) . . ?
F31 C15 C14 108.5(4) . . ?
F32 C15 C14 108.3(4) . . ?
C16 C15 C14 113.9(4) . . ?
F33 C16 F34 107.9(4) . . ?
F33 C16 C17 108.4(5) . . ?
F34 C16 C17 108.1(4) . . ?
F33 C16 C15 108.8(4) . . ?
F34 C16 C15 108.1(4) . . ?
C17 C16 C15 115.3(5) . . ?
F36 C17 F35 107.7(5) . . ?
F36 C17 C18 106.6(5) . . ?
F35 C17 C18 107.0(5) . . ?
F36 C17 C16 110.1(5) . . ?
F35 C17 C16 109.3(5) . . ?
C18 C17 C16 115.9(5) . . ?
F37 C18 F38 108.0(6) . . ?
F37 C18 F39 108.3(6) . . ?
F38 C18 F39 107.1(6) . . ?
F37 C18 C17 111.7(6) . . ?
F38 C18 C17 112.1(6) . . ?
F39 C18 C17 109.6(6) . . ?
F41 C19 F40 107.8(4) . . ?
F41 C19 C20 107.7(4) . . ?
F40 C19 C20 108.1(4) . . ?
F41 C19 P2 110.1(3) . . ?
F40 C19 P2 107.4(3) . . ?
C20 C19 P2 115.4(3) . . ?
F42 C20 F43 106.9(4) . . ?
F42 C20 C19 107.5(4) . . ?
F43 C20 C19 108.1(4) . . ?
F42 C20 C21 109.2(4) . . ?
F43 C20 C21 108.7(4) . . ?
C19 C20 C21 116.0(4) . . ?
F45 C21 F44 107.9(4) . . ?
F45 C21 C22 109.0(4) . . ?
F44 C21 C22 108.3(4) . . ?
F45 C21 C20 107.9(4) . . ?
F44 C21 C20 107.9(4) . . ?
C22 C21 C20 115.6(4) . . ?
F46 C22 F47 107.8(4) . . ?
F46 C22 C21 109.2(4) . . ?
F47 C22 C21 108.2(4) . . ?
F46 C22 C23 109.4(4) . . ?
F47 C22 C23 107.4(4) . . ?
C21 C22 C23 114.6(4) . . ?
F49 C23 F48 107.8(4) . . ?
F49 C23 C24 107.3(5) . . ?
F48 C23 C24 106.4(4) . . ?
F49 C23 C22 110.4(4) . . ?
F48 C23 C22 108.3(4) . . ?
C24 C23 C22 116.2(5) . . ?
F52 C24 F50 108.4(5) . . ?
F52 C24 F51 108.3(5) . . ?
F50 C24 F51 107.6(5) . . ?
F52 C24 C23 111.1(5) . . ?
F50 C24 C23 111.0(5) . . ?
F51 C24 C23 110.3(5) . . ?

loop_
_geom_bond_atom_site_label_1
_geom_bond_atom_site_label_2
_geom_bond_distance
_geom_bond_site_symmetry_2
_geom_bond_publ_flag
P1 O1 1.481(3) . ?
P1 O2 1.495(3) . ?
P1 C7 1.874(5) . ?
P1 C1 1.886(5) . ?
P2 O4 1.478(3) . ?
P2 O3 1.495(3) . ?
P2 C19 1.864(5) . ?
P2 C13 1.881(5) . ?
O5 H1 0.87(2) . ?
O5 H2 0.86(2) . ?
O5 H3 0.87(2) . ?
O6 H4 0.86(2) . ?
O6 H5 0.87(2) . ?
O6 H6 0.88(2) . ?
F1 C1 1.352(5) . ?
F2 C1 1.358(5) . ?
F3 C2 1.341(5) . ?
F4 C2 1.354(5) . ?
F5 C3 1.341(5) . ?
F6 C3 1.341(5) . ?
F7 C4 1.336(6) . ?
F8 C4 1.335(5) . ?
F9 C5 1.327(6) . ?
F10 C5 1.347(6) . ?
F11 C6 1.314(6) . ?
F12 C6 1.322(6) . ?
F13 C6 1.316(6) . ?
F14 C7 1.362(5) . ?
F15 C7 1.340(5) . ?
F16 C8 1.344(5) . ?
F17 C8 1.344(5) . ?
F18 C9 1.322(5) . ?
F19 C9 1.345(5) . ?
F20 C10 1.338(5) . ?
F21 C10 1.332(5) . ?
F22 C11 1.328(6) . ?
F23 C11 1.335(5) . ?
F24 C12 1.318(6) . ?
F25 C12 1.317(6) . ?
F26 C12 1.314(6) . ?
F27 C13 1.348(5) . ?
F28 C13 1.358(5) . ?
F29 C14 1.345(5) . ?
F30 C14 1.341(5) . ?
F31 C15 1.334(6) . ?
F32 C15 1.339(6) . ?
F33 C16 1.334(6) . ?
F34 C16 1.342(6) . ?
F35 C17 1.335(6) . ?
F36 C17 1.335(6) . ?
F37 C18 1.295(8) . ?
F38 C18 1.313(7) . ?
F39 C18 1.338(8) . ?
F40 C19 1.364(5) . ?
F41 C19 1.349(5) . ?
F42 C20 1.345(5) . ?
F43 C20 1.347(5) . ?
F44 C21 1.340(6) . ?
F45 C21 1.336(6) . ?
F46 C22 1.334(5) . ?
F47 C22 1.345(5) . ?
F48 C23 1.349(6) . ?
F49 C23 1.337(6) . ?
F50 C24 1.318(6) . ?
F51 C24 1.327(6) . ?
F52 C24 1.311(6) . ?
C1 C2 1.539(6) . ?
C2 C3 1.543(7) . ?
C3 C4 1.549(7) . ?
C4 C5 1.547(7) . ?
C5 C6 1.534(8) . ?
C7 C8 1.541(6) . ?
C8 C9 1.544(6) . ?
C9 C10 1.542(7) . ?
C10 C11 1.549(7) . ?
C11 C12 1.531(7) . ?
C13 C14 1.534(7) . ?
C14 C15 1.550(7) . ?
C15 C16 1.545(7) . ?
C16 C17 1.531(7) . ?
C17 C18 1.521(8) . ?
C19 C20 1.540(7) . ?
C20 C21 1.544(7) . ?
C21 C22 1.531(7) . ?
C22 C23 1.541(7) . ?
C23 C24 1.531(7) . ?

loop_
_geom_hbond_atom_site_label_D
_geom_hbond_atom_site_label_H
_geom_hbond_atom_site_label_A
_geom_hbond_distance_DH
_geom_hbond_distance_HA
_geom_hbond_distance_DA
_geom_hbond_angle_DHA
_geom_hbond_site_symmetry_A
O5 H1 O2 0.87(2) 1.74(2) 2.600(4) 169(6) .
O5 H2 O3 0.86(2) 1.73(2) 2.587(4) 176(7) .
O5 H3 O4 0.87(2) 1.59(2) 2.454(5) 172(7) 1_455
O6 H4 O2 0.86(2) 1.71(2) 2.564(4) 171(6) .
O6 H5 O3 0.87(2) 1.73(2) 2.588(4) 173(6) 1_455
O6 H6 O1 0.88(2) 1.59(2) 2.456(4) 169(6) 1_455

loop_
_cod_related_entry_id
_cod_related_entry_database
_cod_related_entry_code
1 ChemSpider 30652724
